data_4085233
loop_
_publ_author_name
'El Ezzi, Mohammad'
'Kocsor, Tibor-Gabor'
'D&#x2019;Accriscio, Florian'
'Madec, David'
'Mallet-Ladeira, Sonia'
'Castel, Annie'

_publ_section_title
;
 Iron Complexes with Stabilized Germylenes: Syntheses and
 Characterizations
;
_journal_issue 3
_journal_name_full Organometallics
_journal_page_first 571
_journal_paper_doi 10.1021/om500903g
_journal_volume 34
_journal_year 2015
_chemical_compound_source 'synthesis as described'
_chemical_formula_moiety 'C11 H23 Cl Ge N2'
_chemical_formula_sum 'C11 H23 Cl Ge N2'
_chemical_formula_weight 291.37
_chemical_name_systematic
;
 ?
;
_space_group_IT_number 15
_symmetry_cell_setting monoclinic
_symmetry_Int_Tables_number 15
_symmetry_space_group_name_Hall '-C 2yc'
_symmetry_space_group_name_H-M 'C 1 2/c 1'
_atom_sites_solution_hydrogens geom
_atom_sites_solution_primary direct
_atom_sites_solution_secondary difmap
_cell_angle_alpha 90
_cell_angle_beta 91.1390(10)
_cell_angle_gamma 90
_cell_formula_units_Z 8
_cell_length_a 22.9250(6)
_cell_length_b 8.3999(2)
_cell_length_c 15.1279(4)
_cell_measurement_reflns_used 9256
_cell_measurement_temperature 193(2)
_cell_measurement_theta_max 30.61
_cell_measurement_theta_min 2.21
_cell_measurement_wavelength 0.71073
_cell_volume 2912.57(13)
_computing_cell_refinement 'APEX2 and SAINT (Bruker, 2006)'
_computing_data_collection 'APEX2 (Bruker, 2006)'
_computing_data_reduction 'SAINT (Bruker, 2006)'
_computing_molecular_graphics 'Ortep-3 for Windows (Farrugia, 1997)'
_computing_publication_material 'WinGX publication routines (Farrugia, 1999)'
_computing_structure_refinement 'SHELXL-97 (Sheldrick, 2008)'
_computing_structure_solution 'SHELXS-97 (Sheldrick, 2008)'
_diffrn_ambient_temperature 193(2)
_diffrn_measured_fraction_theta_full 0.995
_diffrn_measured_fraction_theta_max 0.995
_diffrn_measurement_device_type 'CCD area detector'
_diffrn_measurement_method 'phi and omega scans'
_diffrn_radiation_monochromator graphite
_diffrn_radiation_probe x-ray
_diffrn_radiation_source 'fine-focus sealed tube'
_diffrn_radiation_type MoK\a
_diffrn_radiation_wavelength 0.71073
_diffrn_reflns_av_R_equivalents 0.0306
_diffrn_reflns_av_unetI/netI 0.0284
_diffrn_reflns_limit_h_max 32
_diffrn_reflns_limit_h_min -32
_diffrn_reflns_limit_k_max 12
_diffrn_reflns_limit_k_min -11
_diffrn_reflns_limit_l_max 21
_diffrn_reflns_limit_l_min -21
_diffrn_reflns_number 18973
_diffrn_reflns_theta_full 30.61
_diffrn_reflns_theta_max 30.61
_diffrn_reflns_theta_min 1.78
_exptl_absorpt_coefficient_mu 2.263
_exptl_absorpt_correction_T_max 0.5501
_exptl_absorpt_correction_T_min 0.3858
_exptl_absorpt_correction_type multi-scan
_exptl_absorpt_process_details '(SADABS; Bruker, 2006)'
_exptl_crystal_colour colourless
_exptl_crystal_density_diffrn 1.329
_exptl_crystal_density_method 'not measured'
_exptl_crystal_description block
_exptl_crystal_F_000 1216
_exptl_crystal_size_max 0.52
_exptl_crystal_size_mid 0.48
_exptl_crystal_size_min 0.3
_refine_diff_density_max 0.304
_refine_diff_density_min -0.809
_refine_diff_density_rms 0.097
_refine_ls_extinction_method none
_refine_ls_goodness_of_fit_ref 1.09
_refine_ls_hydrogen_treatment constr
_refine_ls_matrix_type full
_refine_ls_number_parameters 231
_refine_ls_number_reflns 4466
_refine_ls_number_restraints 238
_refine_ls_restrained_S_all 1.073
_refine_ls_R_factor_all 0.0542
_refine_ls_R_factor_gt 0.034
_refine_ls_shift/su_max 0.001
_refine_ls_shift/su_mean 0
_refine_ls_structure_factor_coef Fsqd
_refine_ls_weighting_details 'calc w=1/[\s^2^(Fo^2^)+(0.0297P)^2^+3.2084P] where P=(Fo^2^+2Fc^2^)/3'
_refine_ls_weighting_scheme calc
_refine_ls_wR_factor_gt 0.074
_refine_ls_wR_factor_ref 0.0849
_reflns_number_gt 3340
_reflns_number_total 4466
_reflns_threshold_expression >2sigma(I)
_cod_data_source_file om500903g_si_001.cif
_cod_data_source_block 1a
_cod_depositor_comments 'Adding full bibliography for 4085233--4085238.cif.'
_cod_original_sg_symbol_H-M 'C 2/c'
_cod_database_code 4085233

loop_
_symmetry_equiv_pos_as_xyz
'x, y, z'
'-x, y, -z+1/2'
'x+1/2, y+1/2, z'
'-x+1/2, y+1/2, -z+1/2'
'-x, -y, -z'
'x, -y, z-1/2'
'-x+1/2, -y+1/2, -z'
'x+1/2, -y+1/2, z-1/2'

loop_
_atom_site_label
_atom_site_type_symbol
_atom_site_fract_x
_atom_site_fract_y
_atom_site_fract_z
_atom_site_U_iso_or_equiv
_atom_site_adp_type
_atom_site_occupancy
_atom_site_symmetry_multiplicity
_atom_site_calc_flag
_atom_site_refinement_flags
_atom_site_disorder_assembly
_atom_site_disorder_group
C2 C 0.39367(8) 0.6990(2) 0.87036(12) 0.0302(4) Uani 1 1 d . A .
C3 C 0.34036(10) 0.5899(3) 0.85992(16) 0.0473(5) Uani 1 1 d . . .
H3A H 0.3059 0.6539 0.8447 0.071 Uiso 1 1 calc R . .
H3B H 0.3339 0.5335 0.9156 0.071 Uiso 1 1 calc R . .
H3C H 0.3472 0.5124 0.8128 0.071 Uiso 1 1 calc R . .
C4 C 0.40815(11) 0.7812(3) 0.78203(14) 0.0492(5) Uani 1 1 d . . .
H4A H 0.3746 0.8443 0.7616 0.074 Uiso 1 1 calc R . .
H4B H 0.4171 0.7002 0.7377 0.074 Uiso 1 1 calc R . .
H4C H 0.442 0.8511 0.7908 0.074 Uiso 1 1 calc R . .
C5 C 0.44626(10) 0.5933(3) 0.89351(15) 0.0457(5) Uani 1 1 d . . .
H5A H 0.4515 0.5145 0.8466 0.069 Uiso 1 1 calc R . .
H5B H 0.4395 0.5385 0.9496 0.069 Uiso 1 1 calc R . .
H5C H 0.4814 0.6594 0.8992 0.069 Uiso 1 1 calc R . .
C1 C 0.38056(7) 0.82651(19) 0.93919(11) 0.0255(3) Uani 1 1 d D . .
N1 N 0.33680(14) 0.9314(3) 0.9322(2) 0.0322(6) Uani 0.9022(9) 1 d PDU A 1
C6 C 0.29521(15) 0.9685(4) 0.8611(2) 0.0378(6) Uani 0.9022(9) 1 d PDU A 1
H6 H 0.2995 0.8886 0.8126 0.045 Uiso 0.9022(9) 1 calc PR A 1
C7 C 0.3074(2) 1.1337(8) 0.8245(4) 0.0657(15) Uani 0.9022(9) 1 d PDU A 1
H7A H 0.3026 1.213 0.8713 0.099 Uiso 0.9022(9) 1 calc PR A 1
H7B H 0.28 1.1565 0.7756 0.099 Uiso 0.9022(9) 1 calc PR A 1
H7C H 0.3475 1.1379 0.8032 0.099 Uiso 0.9022(9) 1 calc PR A 1
C8 C 0.23405(15) 0.9587(5) 0.8957(3) 0.0683(11) Uani 0.9022(9) 1 d PDU A 1
H8A H 0.2258 0.8491 0.9137 0.102 Uiso 0.9022(9) 1 calc PR A 1
H8B H 0.2062 0.9909 0.8491 0.102 Uiso 0.9022(9) 1 calc PR A 1
H8C H 0.2305 1.0298 0.9466 0.102 Uiso 0.9022(9) 1 calc PR A 1
N2 N 0.40681(14) 0.8541(3) 1.01750(19) 0.0281(7) Uani 0.9022(9) 1 d PDU A 1
C9 C 0.45091(15) 0.7698(4) 1.0714(3) 0.0284(6) Uani 0.9022(9) 1 d PDU A 1
H9 H 0.478 0.7115 1.0318 0.034 Uiso 0.9022(9) 1 calc PR A 1
C10 C 0.4220(3) 0.6517(6) 1.1332(4) 0.0429(11) Uani 0.9022(9) 1 d PDU A 1
H10A H 0.3932 0.7073 1.1689 0.064 Uiso 0.9022(9) 1 calc PR A 1
H10B H 0.4517 0.6033 1.1722 0.064 Uiso 0.9022(9) 1 calc PR A 1
H10C H 0.4025 0.5683 1.0983 0.064 Uiso 0.9022(9) 1 calc PR A 1
C11 C 0.4850(3) 0.8944(6) 1.1243(5) 0.0411(10) Uani 0.9022(9) 1 d PDU A 1
H11A H 0.503 0.9699 1.0836 0.062 Uiso 0.9022(9) 1 calc PR A 1
H11B H 0.5155 0.8419 1.16 0.062 Uiso 0.9022(9) 1 calc PR A 1
H11C H 0.4585 0.9516 1.1632 0.062 Uiso 0.9022(9) 1 calc PR A 1
Ge1 Ge 0.345506(10) 1.00504(3) 1.05581(2) 0.03217(8) Uani 0.9022(9) 1 d PDU A 1
Cl1 Cl 0.39418(3) 1.23490(6) 1.02841(4) 0.04758(15) Uani 0.9022(9) 1 d PDU A 1
N1' N 0.3420(14) 0.944(3) 0.9254(19) 0.036(3) Uani 0.0978(9) 1 d PDU A 2
C6' C 0.2967(12) 0.990(5) 0.860(2) 0.041(3) Uani 0.0978(9) 1 d PDU A 2
H6' H 0.29 0.9006 0.8172 0.049 Uiso 0.0978(9) 1 calc PR A 2
C7' C 0.320(2) 1.135(7) 0.812(4) 0.047(5) Uani 0.0978(9) 1 d PDU A 2
H7D H 0.3259 1.2227 0.8543 0.07 Uiso 0.0978(9) 1 calc PR A 2
H7E H 0.2924 1.1679 0.7656 0.07 Uiso 0.0978(9) 1 calc PR A 2
H7F H 0.3577 1.1087 0.7856 0.07 Uiso 0.0978(9) 1 calc PR A 2
C8' C 0.2398(11) 1.032(3) 0.905(2) 0.048(4) Uani 0.0978(9) 1 d PDU A 2
H8D H 0.2254 0.9385 0.937 0.072 Uiso 0.0978(9) 1 calc PR A 2
H8E H 0.2107 1.0639 0.8602 0.072 Uiso 0.0978(9) 1 calc PR A 2
H8F H 0.2466 1.1194 0.9466 0.072 Uiso 0.0978(9) 1 calc PR A 2
N2' N 0.4123(13) 0.872(3) 1.0097(18) 0.026(3) Uani 0.0978(9) 1 d PDU A 2
C9' C 0.4557(15) 0.797(4) 1.068(2) 0.028(3) Uani 0.0978(9) 1 d PDU A 2
H9' H 0.4854 0.7469 1.0294 0.033 Uiso 0.0978(9) 1 calc PR A 2
C10' C 0.430(2) 0.665(5) 1.121(3) 0.031(4) Uani 0.0978(9) 1 d PDU A 2
H10D H 0.4007 0.7088 1.161 0.047 Uiso 0.0978(9) 1 calc PR A 2
H10E H 0.4608 0.6126 1.1562 0.047 Uiso 0.0978(9) 1 calc PR A 2
H10F H 0.4114 0.5873 1.0814 0.047 Uiso 0.0978(9) 1 calc PR A 2
C11' C 0.487(3) 0.925(6) 1.121(4) 0.032(5) Uani 0.0978(9) 1 d PDU A 2
H11D H 0.5016 1.0061 1.0801 0.047 Uiso 0.0978(9) 1 calc PR A 2
H11E H 0.5194 0.8786 1.1544 0.047 Uiso 0.0978(9) 1 calc PR A 2
H11F H 0.4594 0.9749 1.1613 0.047 Uiso 0.0978(9) 1 calc PR A 2
Ge1' Ge 0.37598(10) 1.0861(3) 1.01899(16) 0.0389(8) Uani 0.0978(9) 1 d PD A 2
Cl1' Cl 0.3071(3) 1.0296(9) 1.1188(4) 0.0582(17) Uani 0.0978(9) 1 d PD A 2

loop_
_atom_site_aniso_label
_atom_site_aniso_U_11
_atom_site_aniso_U_22
_atom_site_aniso_U_33
_atom_site_aniso_U_23
_atom_site_aniso_U_13
_atom_site_aniso_U_12
C2 0.0355(9) 0.0296(8) 0.0255(9) -0.0041(7) 0.0002(7) -0.0009(7)
C3 0.0513(12) 0.0380(11) 0.0522(13) -0.0112(10) -0.0070(10) -0.0102(9)
C4 0.0669(15) 0.0508(12) 0.0303(11) -0.0003(9) 0.0111(10) 0.0020(11)
C5 0.0524(13) 0.0426(11) 0.0420(12) -0.0153(9) -0.0016(10) 0.0125(9)
C1 0.0263(8) 0.0249(7) 0.0253(8) -0.0003(6) 0.0022(6) -0.0029(6)
N1 0.0326(11) 0.0336(11) 0.0302(11) -0.0046(9) -0.0038(9) 0.0056(9)
C6 0.0357(11) 0.0391(15) 0.0381(12) 0.0019(10) -0.0083(10) 0.0041(10)
C7 0.075(3) 0.0560(19) 0.065(3) 0.025(2) -0.023(2) -0.010(2)
C8 0.0336(14) 0.098(3) 0.073(2) 0.018(2) -0.0122(14) -0.0019(18)
N2 0.0309(12) 0.0281(10) 0.0251(10) -0.0035(8) -0.0030(9) 0.0043(9)
C9 0.0288(11) 0.0316(14) 0.0247(10) -0.0006(10) -0.0007(9) 0.0022(10)
C10 0.043(2) 0.0415(15) 0.044(2) 0.0148(13) 0.0064(16) 0.0026(13)
C11 0.0429(17) 0.045(2) 0.0347(17) -0.0034(16) -0.0081(13) -0.0046(17)
Ge1 0.03479(12) 0.03321(12) 0.02868(12) -0.00339(9) 0.00518(8) 0.00356(9)
Cl1 0.0583(4) 0.0298(3) 0.0546(4) -0.0048(2) -0.0006(3) -0.0035(2)
N1' 0.036(5) 0.038(6) 0.033(6) -0.004(5) -0.007(5) 0.002(5)
C6' 0.037(5) 0.045(5) 0.039(5) -0.002(5) -0.010(5) 0.002(5)
C7' 0.054(10) 0.048(9) 0.038(9) 0.005(7) 0.005(8) 0.006(8)
C8' 0.025(7) 0.066(10) 0.052(9) 0.005(9) -0.015(6) -0.005(8)
N2' 0.025(5) 0.029(6) 0.025(5) -0.003(5) -0.001(5) -0.001(5)
C9' 0.028(5) 0.030(5) 0.025(5) 0.004(5) 0.004(5) -0.002(5)
C10' 0.030(9) 0.033(9) 0.031(9) -0.004(7) 0.008(8) 0.006(7)
C11' 0.032(10) 0.045(11) 0.017(10) -0.007(9) -0.002(8) -0.007(9)
Ge1' 0.0420(13) 0.0324(12) 0.0423(14) -0.0092(9) -0.0001(10) 0.0005(9)
Cl1' 0.053(3) 0.078(4) 0.044(3) -0.012(3) 0.012(3) 0.006(3)

loop_
_atom_type_symbol
_atom_type_description
_atom_type_scat_dispersion_real
_atom_type_scat_dispersion_imag
_atom_type_scat_source
C C 0.0033 0.0016 'International Tables Vol C Tables 4.2.6.8 and 6.1.1.4'
H H 0 0 'International Tables Vol C Tables 4.2.6.8 and 6.1.1.4'
Cl Cl 0.1484 0.1585 'International Tables Vol C Tables 4.2.6.8 and 6.1.1.4'
Ge Ge 0.1547 1.8001 'International Tables Vol C Tables 4.2.6.8 and 6.1.1.4'
N N 0.0061 0.0033 'International Tables Vol C Tables 4.2.6.8 and 6.1.1.4'

loop_
_geom_angle_atom_site_label_1
_geom_angle_atom_site_label_2
_geom_angle_atom_site_label_3
_geom_angle
C1 C2 C5 114.52(15)
C1 C2 C3 108.79(15)
C5 C2 C3 107.39(17)
C1 C2 C4 108.96(15)
C5 C2 C4 105.95(17)
C3 C2 C4 111.24(17)
C2 C3 H3A 109.5
C2 C3 H3B 109.5
H3A C3 H3B 109.5
C2 C3 H3C 109.5
H3A C3 H3C 109.5
H3B C3 H3C 109.5
C2 C4 H4A 109.5
C2 C4 H4B 109.5
H4A C4 H4B 109.5
C2 C4 H4C 109.5
H4A C4 H4C 109.5
H4B C4 H4C 109.5
C2 C5 H5A 109.5
C2 C5 H5B 109.5
H5A C5 H5B 109.5
C2 C5 H5C 109.5
H5A C5 H5C 109.5
H5B C5 H5C 109.5
N2' C1 N1 105.6(7)
N1 C1 N2 106.22(18)
N2' C1 N1' 105.0(10)
N2 C1 N1' 107.1(7)
N2' C1 C2 129.4(9)
N1 C1 C2 124.40(17)
N2 C1 C2 129.33(17)
N1' C1 C2 123.3(8)
N2' C1 Ge1 55.4(10)
N1 C1 Ge1 53.19(12)
N2 C1 Ge1 53.67(12)
N1' C1 Ge1 55.8(10)
C2 C1 Ge1 170.63(12)
C1 N1 C6 132.7(2)
C1 N1 Ge1 93.99(14)
C6 N1 Ge1 133.2(2)
N1 C6 C8 109.3(3)
N1 C6 C7 109.9(3)
C8 C6 C7 110.8(3)
N1 C6 H6 108.9
C8 C6 H6 108.9
C7 C6 H6 108.9
C6 C7 H7A 109.5
C6 C7 H7B 109.5
H7A C7 H7B 109.5
C6 C7 H7C 109.5
H7A C7 H7C 109.5
H7B C7 H7C 109.5
C6 C8 H8A 109.5
C6 C8 H8B 109.5
H8A C8 H8B 109.5
C6 C8 H8C 109.5
H8A C8 H8C 109.5
H8B C8 H8C 109.5
C1 N2 C9 134.5(2)
C1 N2 Ge1 93.48(14)
C9 N2 Ge1 128.9(2)
N2 C9 C11 107.5(3)
N2 C9 C10 110.6(3)
C11 C9 C10 110.5(3)
N2 C9 H9 109.4
C11 C9 H9 109.4
C10 C9 H9 109.4
C9 C10 H10A 109.5
C9 C10 H10B 109.5
H10A C10 H10B 109.5
C9 C10 H10C 109.5
H10A C10 H10C 109.5
H10B C10 H10C 109.5
C9 C11 H11A 109.5
C9 C11 H11B 109.5
H11A C11 H11B 109.5
C9 C11 H11C 109.5
H11A C11 H11C 109.5
H11B C11 H11C 109.5
N1 Ge1 N2 65.36(9)
N1 Ge1 Cl1 97.71(12)
N2 Ge1 Cl1 97.82(11)
Cl1 Ge1 C1 102.61(4)
C1 N1' C6' 138.7(19)
C1 N1' Ge1' 94.7(8)
C6' N1' Ge1' 125.6(18)
N1' C6' C8' 111(2)
N1' C6' C7' 106(2)
C8' C6' C7' 110(2)
N1' C6' H6' 109.9
C8' C6' H6' 109.9
C7' C6' H6' 109.9
C6' C7' H7D 109.5
C6' C7' H7E 109.5
H7D C7' H7E 109.5
C6' C7' H7F 109.5
H7D C7' H7F 109.5
H7E C7' H7F 109.5
C6' C8' H8D 109.5
C6' C8' H8E 109.5
H8D C8' H8E 109.5
C6' C8' H8F 109.5
H8D C8' H8F 109.5
H8E C8' H8F 109.5
C1 N2' C9' 135.3(18)
C1 N2' Ge1' 95.5(8)
C9' N2' Ge1' 129.1(16)
N2' C9' C10' 112(2)
N2' C9' C11' 108(2)
C10' C9' C11' 116(2)
N2' C9' H9' 106.7
C10' C9' H9' 106.7
C11' C9' H9' 106.7
C9' C10' H10D 109.5
C9' C10' H10E 109.5
H10D C10' H10E 109.5
C9' C10' H10F 109.5
H10D C10' H10F 109.5
H10E C10' H10F 109.5
C9' C11' H11D 109.5
C9' C11' H11E 109.5
H11D C11' H11E 109.5
C9' C11' H11F 109.5
H11D C11' H11F 109.5
H11E C11' H11F 109.5
N2' Ge1' N1' 64.4(6)
N2' Ge1' Cl1' 99.0(12)
N1' Ge1' Cl1' 94.6(13)

loop_
_geom_bond_atom_site_label_1
_geom_bond_atom_site_label_2
_geom_bond_distance
C2 C1 1.528(2)
C2 C5 1.532(3)
C2 C3 1.534(3)
C2 C4 1.546(3)
C3 H3A 0.98
C3 H3B 0.98
C3 H3C 0.98
C4 H4A 0.98
C4 H4B 0.98
C4 H4C 0.98
C5 H5A 0.98
C5 H5B 0.98
C5 H5C 0.98
C1 N2' 1.335(16)
C1 N1 1.338(3)
C1 N2 1.338(3)
C1 N1' 1.340(16)
C1 Ge1 2.4625(17)
N1 C6 1.457(3)
N1 Ge1 1.976(2)
C6 C8 1.508(4)
C6 C7 1.521(4)
C6 H6 1
C7 H7A 0.98
C7 H7B 0.98
C7 H7C 0.98
C8 H8A 0.98
C8 H8B 0.98
C8 H8C 0.98
N2 C9 1.468(3)
N2 Ge1 1.987(3)
C9 C11 1.524(3)
C9 C10 1.524(3)
C9 H9 1
C10 H10A 0.98
C10 H10B 0.98
C10 H10C 0.98
C11 H11A 0.98
C11 H11B 0.98
C11 H11C 0.98
Ge1 Cl1 2.2724(6)
N1' C6' 1.468(16)
N1' Ge1' 1.997(17)
C6' C8' 1.525(18)
C6' C7' 1.528(18)
C6' H6' 1
C7' H7D 0.98
C7' H7E 0.98
C7' H7F 0.98
C8' H8D 0.98
C8' H8E 0.98
C8' H8F 0.98
N2' C9' 1.465(16)
N2' Ge1' 1.985(16)
C9' C10' 1.494(18)
C9' C11' 1.511(18)
C9' H9' 1
C10' H10D 0.98
C10' H10E 0.98
C10' H10F 0.98
C11' H11D 0.98
C11' H11E 0.98
C11' H11F 0.98
Ge1' Cl1' 2.257(7)
